data_7228765
loop_
_publ_author_name
'Torubaev, Yury'
'Lyssenko, Konstantin A.'
'Barzilovich, Petro Yu.'
'Mobin, Shaikh M.'
'Singh, Ajeet'
'Saratov, George A.'
'Mathur, Pradeep'

_publ_section_title
;
 Self-assembly of conducting cocrystals via iodine----\p(Cp) interactions
;
_journal_name_full CrystEngComm
_journal_paper_doi 10.1039/C7CE00857K
_journal_year 2017
_chemical_formula_moiety 'C28 H24 Fe, C10 H4 I2'
_chemical_formula_sum 'C38 H28 Fe I2'
_chemical_formula_weight 794.25
_chemical_name_systematic '4-Ferrocenylethynyl-[2, 2]paracyclophane   1,4-bis(iodoethynyl)benzene'
_space_group_crystal_system triclinic
_space_group_IT_number 2
_space_group_name_Hall '-P 1'
_space_group_name_H-M_alt 'P -1'
_symmetry_space_group_name_Hall '-P 1'
_symmetry_space_group_name_H-M 'P -1'
_atom_sites_solution_hydrogens geom
_audit_creation_method SHELXL-2014/6
_audit_update_record
;
2017-06-26 deposited with the CCDC.
2017-07-26 downloaded from the CCDC.
;
_cell_angle_alpha 112.72(3)
_cell_angle_beta 92.88(3)
_cell_angle_gamma 104.63(3)
_cell_formula_units_Z 2
_cell_length_a 9.911(2)
_cell_length_b 12.556(3)
_cell_length_c 14.111(3)
_cell_measurement_reflns_used 1219
_cell_measurement_temperature 293(2)
_cell_measurement_theta_max 25
_cell_measurement_theta_min 3
_cell_volume 1545.6(8)
_computing_cell_refinement 'Bruker SAINT'
_computing_data_collection 'Bruker APEX II'
_computing_data_reduction 'Bruker SAINT'
_computing_molecular_graphics 'Bruker SHELXTL'
_computing_publication_material 'Bruker SHELXTL'
_computing_structure_refinement 'SHELXL-97 (Sheldrick, 1997)'
_computing_structure_solution 'SHELXS-97 (Sheldrick, 1997)'
_diffrn_ambient_temperature 293(2)
_diffrn_measured_fraction_theta_full 0.990
_diffrn_measured_fraction_theta_max 0.990
_diffrn_measurement_device_type 'Bruker APEX II CCD area detector''
_diffrn_measurement_method 'omega scans'
_diffrn_radiation_type MoK\a
_diffrn_radiation_wavelength 0.71073
_diffrn_reflns_av_R_equivalents 0.1964
_diffrn_reflns_av_unetI/netI 0.2047
_diffrn_reflns_Laue_measured_fraction_full 0.990
_diffrn_reflns_Laue_measured_fraction_max 0.990
_diffrn_reflns_limit_h_max 13
_diffrn_reflns_limit_h_min -13
_diffrn_reflns_limit_k_max 17
_diffrn_reflns_limit_k_min -16
_diffrn_reflns_limit_l_max 19
_diffrn_reflns_limit_l_min -19
_diffrn_reflns_number 15967
_diffrn_reflns_point_group_measured_fraction_full 0.990
_diffrn_reflns_point_group_measured_fraction_max 0.990
_diffrn_reflns_theta_full 25.242
_diffrn_reflns_theta_max 28.999
_diffrn_reflns_theta_min 3.057
_exptl_absorpt_coefficient_mu 2.511
_exptl_absorpt_correction_type multi-scan
_exptl_absorpt_process_details SADABS
_exptl_crystal_colour orange
_exptl_crystal_density_diffrn 1.707
_exptl_crystal_description prism
_exptl_crystal_F_000 776
_exptl_crystal_size_max 0.310
_exptl_crystal_size_mid 0.210
_exptl_crystal_size_min 0.130
_exptl_transmission_factor_max 0.736
_exptl_transmission_factor_min 0.510
_refine_diff_density_max 1.145
_refine_diff_density_min -1.009
_refine_diff_density_rms 0.185
_refine_ls_extinction_method none
_refine_ls_goodness_of_fit_ref 1.082
_refine_ls_hydrogen_treatment constr
_refine_ls_matrix_type full
_refine_ls_number_parameters 387
_refine_ls_number_reflns 8137
_refine_ls_number_restraints 6
_refine_ls_restrained_S_all 1.082
_refine_ls_R_factor_all 0.1363
_refine_ls_R_factor_gt 0.0717
_refine_ls_shift/su_max 0.001
_refine_ls_shift/su_mean 0.000
_refine_ls_structure_factor_coef Fsqd
_refine_ls_weighting_details 'w=1/[\s^2^(Fo^2^)+(0.0722P)^2^+1.9056P] where P=(Fo^2^+2Fc^2^)/3'
_refine_ls_weighting_scheme calc
_refine_ls_wR_factor_gt 0.1712
_refine_ls_wR_factor_ref 0.2064
_reflns_Friedel_coverage 0.000
_reflns_number_gt 4385
_reflns_number_total 8137
_reflns_threshold_expression I>2\s(I)
_cod_data_source_file c7ce00857k2.cif
_cod_data_source_block 1
_cod_original_cell_volume 1545.6(7)
_cod_database_code 7228765
_shelx_space_group_comment
;
The symmetry employed for this shelxl refinement is uniquely defined
by the following loop, which should always be used as a source of
symmetry information in preference to the above space-group names.
They are only intended as comments.
;
_shelx_estimated_absorpt_t_min 0.510
_shelx_estimated_absorpt_t_max 0.736
_shelxl_version_number 2014/6

loop_
_space_group_symop_operation_xyz
'x, y, z'
'-x, -y, -z'

loop_
_atom_site_label
_atom_site_type_symbol
_atom_site_fract_x
_atom_site_fract_y
_atom_site_fract_z
_atom_site_U_iso_or_equiv
_atom_site_adp_type
_atom_site_occupancy
_atom_site_site_symmetry_order
_atom_site_calc_flag
_atom_site_refinement_flags_posn
_atom_site_refinement_flags_adp
_atom_site_refinement_flags_occupancy
_atom_site_disorder_assembly
_atom_site_disorder_group
Fe1 Fe 0.57893(11) 0.26515(7) 0.27823(7) 0.0472(3) Uani 1 1 d . . . . .
C1 C 0.3737(13) 0.1805(10) -0.1704(16) 0.058(3) Uiso 0.56(3) 1 d D . P A 1
H1A H 0.3763 0.1547 -0.2444 0.070 Uiso 0.56(3) 1 calc R U P A 1
H1B H 0.4415 0.1523 -0.1420 0.070 Uiso 0.56(3) 1 calc R U P A 1
C2 C 0.4186(13) 0.3205(10) -0.1176(15) 0.064(3) Uiso 0.56(3) 1 d D . P A 1
H2A H 0.4999 0.3487 -0.0636 0.077 Uiso 0.56(3) 1 calc R U P A 1
H2B H 0.4475 0.3515 -0.1689 0.077 Uiso 0.56(3) 1 calc R U P A 1
C1' C 0.395(2) 0.1832(12) -0.129(2) 0.058(3) Uiso 0.44(3) 1 d D . P A 2
H1'A H 0.4353 0.1607 -0.0786 0.070 Uiso 0.44(3) 1 calc R U P A 2
H1'B H 0.4364 0.1546 -0.1919 0.070 Uiso 0.44(3) 1 calc R U P A 2
C2' C 0.4291(13) 0.3227(13) -0.085(2) 0.064(3) Uiso 0.44(3) 1 d D . P A 2
H2'A H 0.4908 0.3573 -0.0185 0.077 Uiso 0.44(3) 1 calc R U P A 2
H2'B H 0.4813 0.3505 -0.1318 0.077 Uiso 0.44(3) 1 calc R U P A 2
C3 C 0.3046(8) 0.3712(5) -0.0703(6) 0.065(2) Uani 1 1 d D . . . .
C4 C 0.2640(10) 0.3897(5) 0.0251(5) 0.060(2) Uani 1 1 d . . . . .
H4 H 0.3303 0.4049 0.0813 0.072 Uiso 0.4 1 calc R U P B 2
C5 C 0.1271(10) 0.3860(6) 0.0386(5) 0.0563(19) Uani 1 1 d . . . . .
H5 H 0.1017 0.3982 0.1037 0.068 Uiso 1 1 calc R U . . .
C6 C 0.0256(12) 0.3644(6) -0.0439(7) 0.073(3) Uani 1 1 d . . . . .
C7 C 0.0742(12) 0.3733(6) -0.1303(6) 0.071(3) Uani 1 1 d . . . . .
H7 H 0.0130 0.3755 -0.1813 0.085 Uiso 1 1 calc R U . . .
C8 C 0.2120(12) 0.3792(6) -0.1430(6) 0.069(3) Uani 1 1 d . . . . .
H8 H 0.2439 0.3887 -0.2010 0.083 Uiso 1 1 calc R U . . .
C9 C -0.1280(11) 0.3074(8) -0.0494(9) 0.092(3) Uani 1 1 d . . . . .
H9A H -0.1827 0.3363 -0.0878 0.111 Uiso 1 1 calc R U . . .
H9B H -0.1501 0.3333 0.0207 0.111 Uiso 1 1 calc R U . . .
C10 C -0.1742(11) 0.1673(8) -0.1018(9) 0.090(3) Uani 1 1 d . . . . .
H10A H -0.2199 0.1368 -0.0544 0.108 Uiso 1 1 calc R U . . .
H10B H -0.2434 0.1399 -0.1638 0.108 Uiso 1 1 calc R U . . .
C11 C -0.0555(11) 0.1144(6) -0.1318(7) 0.070(2) Uani 1 1 d . . . . .
C12 C 0.0373(11) 0.1077(5) -0.0585(6) 0.062(2) Uani 1 1 d . . . . .
H12 H 0.0052 0.0998 -0.0001 0.074 Uiso 1 1 calc R U . . .
C13 C 0.1768(10) 0.1125(6) -0.0702(6) 0.059(2) Uani 1 1 d . . . . .
H13 H 0.2360 0.1086 -0.0191 0.071 Uiso 0.6 1 calc R U P C 1
C14 C 0.2293(10) 0.1229(6) -0.1561(6) 0.069(2) Uani 1 1 d D . . . .
C15 C 0.1237(15) 0.1013(6) -0.2394(6) 0.081(3) Uani 1 1 d . . . . .
H15 H 0.1485 0.0907 -0.3044 0.097 Uiso 1 1 calc R U . . .
C16 C -0.0116(12) 0.0959(6) -0.2261(7) 0.074(3) Uani 1 1 d . . . . .
H16 H -0.0775 0.0789 -0.2831 0.089 Uiso 1 1 calc R U . . .
C19 C 0.5461(11) 0.4079(6) 0.2583(6) 0.065(2) Uani 1 1 d . U . . .
H19 H 0.4840 0.4043 0.2002 0.078 Uiso 0.4 1 calc R U P D 2
C20 C 0.5090(9) 0.4104(5) 0.3508(6) 0.0582(19) Uani 1 1 d . . . . .
H20 H 0.4200 0.4092 0.3692 0.070 Uiso 1 1 calc R U . . .
C21 C 0.6263(10) 0.4148(6) 0.4141(6) 0.061(2) Uani 1 1 d . . . . .
H21 H 0.6266 0.4160 0.4804 0.073 Uiso 1 1 calc R U . . .
C22 C 0.7427(9) 0.4172(7) 0.3619(7) 0.069(2) Uani 1 1 d . . . . .
H22 H 0.8335 0.4215 0.3867 0.083 Uiso 1 1 calc R U . . .
C23 C 0.6927(13) 0.4114(6) 0.2613(8) 0.085(3) Uani 1 1 d . U . . .
H23 H 0.7455 0.4102 0.2085 0.102 Uiso 1 1 calc R U . . .
C24 C 0.4482(13) 0.1115(6) 0.1652(7) 0.086(3) Uani 1 1 d . . . . .
H24 H 0.3800 0.1042 0.1086 0.103 Uiso 0.6 1 calc R U P E 1
C25 C 0.4239(11) 0.1154(7) 0.2603(7) 0.069(2) Uani 1 1 d . . . . .
H25 H 0.3374 0.1146 0.2831 0.083 Uiso 1 1 calc R U . . .
C26 C 0.5402(12) 0.1204(7) 0.3174(8) 0.074(2) Uani 1 1 d . . . . .
H26 H 0.5452 0.1229 0.3843 0.089 Uiso 1 1 calc R U . . .
C27 C 0.6468(10) 0.1212(7) 0.2639(8) 0.073(2) Uani 1 1 d . . . . .
H27 H 0.7379 0.1255 0.2881 0.087 Uiso 1 1 calc R U . . .
C28 C 0.6011(15) 0.1146(7) 0.1639(8) 0.093(4) Uani 1 1 d . . . . .
H28 H 0.6532 0.1126 0.1106 0.112 Uiso 1 1 calc R U . . .
C17 C 0.3621(14) 0.3973(9) 0.1076(8) 0.048(3) Uani 0.6 1 d . . P F 1
C18 C 0.4385(17) 0.3995(9) 0.1738(9) 0.059(3) Uani 0.6 1 d . . P F 1
C17A C 0.282(3) 0.1139(14) 0.0120(13) 0.067(6) Uani 0.4 1 d . . P G 2
C18A C 0.355(3) 0.1132(16) 0.0788(15) 0.067(6) Uani 0.4 1 d . . P G 2
I1 I 0.32374(7) 1.28515(4) 0.55878(4) 0.0664(2) Uani 1 1 d . . . . .
I2 I 0.06388(6) 0.20871(4) 0.26377(4) 0.0652(2) Uani 1 1 d . . . . .
C29 C 0.2845(9) 1.1076(6) 0.5065(5) 0.0560(19) Uani 1 1 d . . . . .
C30 C 0.2610(9) 1.0016(6) 0.4794(5) 0.0554(18) Uani 1 1 d . . . . .
C31 C 0.2320(9) 0.8726(6) 0.4430(5) 0.0503(17) Uani 1 1 d . . . . .
C32 C 0.1185(10) 0.8104(6) 0.4734(6) 0.063(2) Uani 1 1 d . . . . .
H32 H 0.0636 0.8523 0.5158 0.075 Uiso 1 1 calc R U . . .
C33 C 0.0860(10) 0.6860(7) 0.4410(6) 0.065(2) Uani 1 1 d . . . . .
H33 H 0.0107 0.6455 0.4630 0.078 Uiso 1 1 calc R U . . .
C34 C 0.1654(8) 0.6216(6) 0.3757(5) 0.0495(16) Uani 1 1 d . . . . .
C35 C 0.2759(9) 0.6855(6) 0.3446(6) 0.0578(18) Uani 1 1 d . . . . .
H35 H 0.3302 0.6444 0.3007 0.069 Uiso 1 1 calc R U . . .
C36 C 0.3069(10) 0.8078(6) 0.3770(6) 0.062(2) Uani 1 1 d . . . . .
H36 H 0.3808 0.8480 0.3537 0.074 Uiso 1 1 calc R U . . .
C37 C 0.1340(8) 0.4935(6) 0.3423(5) 0.0520(17) Uani 1 1 d . . . . .
C38 C 0.1082(9) 0.3867(6) 0.3150(5) 0.0539(17) Uani 1 1 d . . . . .

loop_
_atom_site_aniso_label
_atom_site_aniso_U_11
_atom_site_aniso_U_22
_atom_site_aniso_U_33
_atom_site_aniso_U_23
_atom_site_aniso_U_13
_atom_site_aniso_U_12
Fe1 0.0475(6) 0.0264(4) 0.0580(5) 0.0079(4) 0.0067(4) 0.0107(4)
C3 0.087(7) 0.022(3) 0.068(4) 0.010(3) 0.017(4) 0.002(3)
C4 0.086(7) 0.018(3) 0.058(4) 0.007(3) -0.002(4) 0.001(3)
C5 0.081(6) 0.033(3) 0.049(4) 0.012(3) 0.012(4) 0.017(3)
C6 0.097(8) 0.028(3) 0.080(5) 0.013(3) 0.006(5) 0.012(4)
C7 0.115(9) 0.025(3) 0.070(5) 0.017(3) 0.000(5) 0.022(4)
C8 0.112(9) 0.034(4) 0.058(4) 0.022(3) 0.014(5) 0.009(4)
C9 0.069(7) 0.061(5) 0.114(7) 0.004(5) -0.010(6) 0.020(5)
C10 0.068(7) 0.056(5) 0.137(9) 0.042(5) -0.007(6) 0.002(4)
C11 0.087(7) 0.023(3) 0.080(5) 0.013(3) 0.000(5) 0.001(3)
C12 0.097(7) 0.024(3) 0.059(4) 0.017(3) 0.010(4) 0.010(3)
C13 0.080(6) 0.029(3) 0.059(4) 0.014(3) -0.009(4) 0.014(3)
C14 0.107(8) 0.024(3) 0.068(5) 0.007(3) 0.024(5) 0.023(4)
C15 0.154(11) 0.030(3) 0.049(4) 0.009(3) 0.029(5) 0.020(5)
C16 0.101(8) 0.032(4) 0.066(5) 0.013(3) -0.018(5) 0.000(4)
C19 0.093(6) 0.027(3) 0.063(4) 0.010(3) -0.010(4) 0.014(3)
C20 0.057(5) 0.029(3) 0.069(4) -0.001(3) 0.005(4) 0.014(3)
C21 0.065(6) 0.046(4) 0.056(4) 0.009(3) 0.001(4) 0.010(3)
C22 0.046(5) 0.045(4) 0.098(6) 0.020(4) -0.005(4) 0.002(3)
C23 0.124(8) 0.031(3) 0.103(7) 0.027(4) 0.063(6) 0.020(4)
C24 0.122(10) 0.022(3) 0.076(5) -0.001(3) -0.036(6) 0.002(4)
C25 0.069(6) 0.040(4) 0.083(6) 0.017(4) 0.010(5) 0.005(4)
C26 0.083(7) 0.041(4) 0.094(6) 0.024(4) 0.014(5) 0.020(4)
C27 0.057(6) 0.042(4) 0.116(7) 0.023(4) 0.017(5) 0.023(4)
C28 0.141(11) 0.034(4) 0.095(7) 0.009(4) 0.067(7) 0.030(5)
C17 0.063(8) 0.031(5) 0.047(5) 0.012(4) 0.008(5) 0.017(5)
C18 0.089(11) 0.024(5) 0.048(6) 0.004(4) 0.002(6) 0.010(5)
C17A 0.111(19) 0.026(8) 0.042(8) 0.004(6) -0.020(10) 0.008(9)
C18A 0.099(18) 0.039(9) 0.064(11) 0.025(8) -0.007(11) 0.019(10)
I1 0.0879(5) 0.0352(3) 0.0674(3) 0.0144(2) 0.0188(3) 0.0138(2)
I2 0.0652(4) 0.0343(2) 0.0811(4) 0.0101(2) 0.0103(3) 0.0123(2)
C29 0.076(6) 0.030(3) 0.049(3) 0.012(3) 0.005(3) 0.002(3)
C30 0.065(5) 0.043(4) 0.051(3) 0.015(3) 0.007(3) 0.009(3)
C31 0.067(5) 0.032(3) 0.047(3) 0.012(2) 0.000(3) 0.013(3)
C32 0.071(6) 0.038(4) 0.073(5) 0.015(3) 0.021(4) 0.017(4)
C33 0.057(5) 0.048(4) 0.069(4) 0.007(3) 0.023(4) 0.007(4)
C34 0.054(5) 0.034(3) 0.056(4) 0.017(3) -0.002(3) 0.010(3)
C35 0.055(5) 0.041(4) 0.069(4) 0.011(3) 0.015(4) 0.019(3)
C36 0.066(6) 0.037(3) 0.074(5) 0.022(3) 0.021(4) 0.003(3)
C37 0.053(5) 0.038(3) 0.056(4) 0.015(3) 0.000(3) 0.008(3)
C38 0.061(5) 0.043(4) 0.047(3) 0.007(3) 0.007(3) 0.017(3)

loop_
_atom_type_symbol
_atom_type_description
_atom_type_scat_dispersion_real
_atom_type_scat_dispersion_imag
_atom_type_scat_source
C C 0.0033 0.0016 'International Tables Vol C Tables 4.2.6.8 and 6.1.1.4'
H H 0.0000 0.0000 'International Tables Vol C Tables 4.2.6.8 and 6.1.1.4'
Fe Fe 0.3463 0.8444 'International Tables Vol C Tables 4.2.6.8 and 6.1.1.4'
I I -0.4742 1.8119 'International Tables Vol C Tables 4.2.6.8 and 6.1.1.4'

loop_
_geom_angle_atom_site_label_1
_geom_angle_atom_site_label_2
_geom_angle_atom_site_label_3
_geom_angle
C23 Fe1 C19 42.0(4)
C23 Fe1 C27 124.7(4)
C19 Fe1 C27 162.7(4)
C23 Fe1 C21 68.6(4)
C19 Fe1 C21 68.0(3)
C27 Fe1 C21 121.6(4)
C23 Fe1 C24 127.1(4)
C19 Fe1 C24 108.7(3)
C27 Fe1 C24 69.3(4)
C21 Fe1 C24 154.4(5)
C23 Fe1 C20 68.4(4)
C19 Fe1 C20 39.4(3)
C27 Fe1 C20 156.8(4)
C21 Fe1 C20 40.5(3)
C24 Fe1 C20 120.7(4)
C23 Fe1 C28 109.2(4)
C19 Fe1 C28 125.5(4)
C27 Fe1 C28 41.1(4)
C21 Fe1 C28 158.9(5)
C24 Fe1 C28 43.7(5)
C20 Fe1 C28 159.9(5)
C23 Fe1 C25 162.8(5)
C19 Fe1 C25 124.5(4)
C27 Fe1 C25 65.4(4)
C21 Fe1 C25 120.1(4)
C24 Fe1 C25 39.2(4)
C20 Fe1 C25 107.8(4)
C28 Fe1 C25 68.3(4)
C23 Fe1 C22 41.9(4)
C19 Fe1 C22 69.9(3)
C27 Fe1 C22 107.3(4)
C21 Fe1 C22 40.2(4)
C24 Fe1 C22 164.8(5)
C20 Fe1 C22 68.5(3)
C28 Fe1 C22 124.0(5)
C25 Fe1 C22 154.0(4)
C23 Fe1 C26 157.7(5)
C19 Fe1 C26 158.2(4)
C27 Fe1 C26 38.1(4)
C21 Fe1 C26 106.4(4)
C24 Fe1 C26 66.8(4)
C20 Fe1 C26 122.8(4)
C28 Fe1 C26 67.2(4)
C25 Fe1 C26 38.6(4)
C22 Fe1 C26 120.3(4)
C14 C1 C2 113.4(9)
C14 C1 H1A 108.9
C2 C1 H1A 108.9
C14 C1 H1B 108.9
C2 C1 H1B 108.9
H1A C1 H1B 107.7
C3 C2 C1 113.8(9)
C3 C2 H2A 108.8
C1 C2 H2A 108.8
C3 C2 H2B 108.8
C1 C2 H2B 108.8
H2A C2 H2B 107.7
C2' C1' C14 109.8(13)
C2' C1' H1'A 109.7
C14 C1' H1'A 109.7
C2' C1' H1'B 109.7
C14 C1' H1'B 109.7
H1'A C1' H1'B 108.2
C3 C2' C1' 116.0(12)
C3 C2' H2'A 108.3
C1' C2' H2'A 108.3
C3 C2' H2'B 108.3
C1' C2' H2'B 108.3
H2'A C2' H2'B 107.4
C4 C3 C8 116.1(8)
C4 C3 C2 130.3(11)
C8 C3 C2 112.4(10)
C4 C3 C2' 113.1(12)
C8 C3 C2' 129.6(12)
C5 C4 C3 121.0(8)
C5 C4 C17 119.7(8)
C3 C4 C17 118.9(9)
C5 C4 H4 119.5
C3 C4 H4 119.5
C4 C5 C6 120.9(7)
C4 C5 H5 119.5
C6 C5 H5 119.5
C7 C6 C5 116.6(10)
C7 C6 C9 119.8(9)
C5 C6 C9 122.2(9)
C8 C7 C6 121.0(9)
C8 C7 H7 119.5
C6 C7 H7 119.5
C7 C8 C3 120.9(7)
C7 C8 H8 119.5
C3 C8 H8 119.5
C6 C9 C10 113.8(9)
C6 C9 H9A 108.8
C10 C9 H9A 108.8
C6 C9 H9B 108.8
C10 C9 H9B 108.8
H9A C9 H9B 107.7
C11 C10 C9 114.1(8)
C11 C10 H10A 108.7
C9 C10 H10A 108.7
C11 C10 H10B 108.7
C9 C10 H10B 108.7
H10A C10 H10B 107.6
C16 C11 C12 114.9(9)
C16 C11 C10 121.8(9)
C12 C11 C10 121.7(9)
C13 C12 C11 121.8(8)
C13 C12 H12 119.1
C11 C12 H12 119.1
C12 C13 C14 121.4(7)
C12 C13 C17A 122.7(12)
C14 C13 C17A 115.9(12)
C12 C13 H13 119.3
C14 C13 H13 119.3
C13 C14 C15 114.4(8)
C13 C14 C1 132.1(11)
C15 C14 C1 111.6(11)
C13 C14 C1' 110.7(12)
C15 C14 C1' 133.4(12)
C16 C15 C14 121.6(7)
C16 C15 H15 119.2
C14 C15 H15 119.2
C15 C16 C11 122.7(9)
C15 C16 H16 118.7
C11 C16 H16 118.7
C20 C19 C23 107.8(8)
C20 C19 C18 120.7(10)
C23 C19 C18 131.5(10)
C20 C19 Fe1 70.8(4)
C23 C19 Fe1 68.5(4)
C18 C19 Fe1 124.9(6)
C20 C19 H19 126.1
C23 C19 H19 126.1
Fe1 C19 H19 126.1
C19 C20 C21 109.4(8)
C19 C20 Fe1 69.8(4)
C21 C20 Fe1 69.6(4)
C19 C20 H20 125.3
C21 C20 H20 125.3
Fe1 C20 H20 126.9
C20 C21 C22 109.5(7)
C20 C21 Fe1 69.9(4)
C22 C21 Fe1 70.5(4)
C20 C21 H21 125.2
C22 C21 H21 125.2
Fe1 C21 H21 126.0
C21 C22 C23 105.9(8)
C21 C22 Fe1 69.3(4)
C23 C22 Fe1 67.7(4)
C21 C22 H22 127.0
C23 C22 H22 127.0
Fe1 C22 H22 127.5
C19 C23 C22 107.3(7)
C19 C23 Fe1 69.5(4)
C22 C23 Fe1 70.5(4)
C19 C23 H23 126.3
C22 C23 H23 126.3
Fe1 C23 H23 125.3
C25 C24 C18A 131.2(15)
C25 C24 C28 104.8(8)
C18A C24 C28 123.9(14)
C25 C24 Fe1 70.3(4)
C18A C24 Fe1 121.9(8)
C28 C24 Fe1 68.3(5)
C25 C24 H24 127.5
C28 C24 H24 127.5
Fe1 C24 H24 127.5
C26 C25 C24 111.9(10)
C26 C25 Fe1 71.8(5)
C24 C25 Fe1 70.4(5)
C26 C25 H25 124.1
C24 C25 H25 124.1
Fe1 C25 H25 125.3
C27 C26 C25 109.7(10)
C27 C26 Fe1 70.0(5)
C25 C26 Fe1 69.6(5)
C27 C26 H26 125.1
C25 C26 H26 125.1
Fe1 C26 H26 126.9
C26 C27 C28 110.1(10)
C26 C27 Fe1 71.9(5)
C28 C27 Fe1 69.5(5)
C26 C27 H27 125.0
C28 C27 H27 125.0
Fe1 C27 H27 125.1
C27 C28 C24 103.5(8)
C27 C28 Fe1 69.4(4)
C24 C28 Fe1 68.0(4)
C27 C28 H28 128.3
C24 C28 H28 128.3
Fe1 C28 H28 125.9
C18 C17 C4 177.6(12)
C17 C18 C19 176.1(14)
C18A C17A C13 175(3)
C17A C18A C24 179(3)
C30 C29 I1 177.3(6)
C29 C30 C31 178.1(7)
C36 C31 C32 118.3(6)
C36 C31 C30 123.5(7)
C32 C31 C30 118.1(7)
C31 C32 C33 120.6(8)
C31 C32 H32 119.7
C33 C32 H32 119.7
C32 C33 C34 120.4(8)
C32 C33 H33 119.8
C34 C33 H33 119.8
C35 C34 C33 117.8(6)
C35 C34 C37 121.1(7)
C33 C34 C37 121.1(7)
C36 C35 C34 121.3(7)
C36 C35 H35 119.4
C34 C35 H35 119.4
C31 C36 C35 121.6(7)
C31 C36 H36 119.2
C35 C36 H36 119.2
C38 C37 C34 179.6(8)
C37 C38 I2 177.7(6)

loop_
_geom_bond_atom_site_label_1
_geom_bond_atom_site_label_2
_geom_bond_distance
Fe1 C23 2.005(8)
Fe1 C19 2.018(7)
Fe1 C27 2.026(8)
Fe1 C21 2.027(7)
Fe1 C24 2.025(7)
Fe1 C20 2.030(7)
Fe1 C28 2.029(7)
Fe1 C25 2.024(8)
Fe1 C22 2.043(8)
Fe1 C26 2.050(9)
C1 C14 1.494(4)
C1 C2 1.551(4)
C1 H1A 0.9700
C1 H1B 0.9700
C2 C3 1.495(4)
C2 H2A 0.9700
C2 H2B 0.9700
C1' C2' 1.551(4)
C1' C14 1.58(2)
C1' H1'A 0.9700
C1' H1'B 0.9700
C2' C3 1.498(4)
C2' H2'A 0.9700
C2' H2'B 0.9700
C3 C4 1.375(10)
C3 C8 1.392(12)
C4 C5 1.371(12)
C4 C17 1.436(14)
C4 H4 0.9300
C5 C6 1.393(12)
C5 H5 0.9300
C6 C7 1.368(13)
C6 C9 1.494(15)
C7 C8 1.374(14)
C7 H7 0.9300
C8 H8 0.9300
C9 C10 1.552(12)
C9 H9A 0.9700
C9 H9B 0.9700
C10 C11 1.493(14)
C10 H10A 0.9700
C10 H10B 0.9700
C11 C16 1.373(13)
C11 C12 1.390(13)
C12 C13 1.389(12)
C12 H12 0.9300
C13 C14 1.381(11)
C13 C17A 1.51(2)
C13 H13 0.9300
C14 C15 1.428(14)
C15 C16 1.351(15)
C15 H15 0.9300
C16 H16 0.9300
C19 C20 1.365(12)
C19 C23 1.441(15)
C19 C18 1.513(16)
C19 H19 0.9800
C20 C21 1.405(12)
C20 H20 0.9300
C21 C22 1.400(13)
C21 H21 0.9300
C22 C23 1.447(14)
C22 H22 0.9300
C23 H23 0.9300
C24 C25 1.359(13)
C24 C18A 1.50(2)
C24 C28 1.508(16)
C24 H24 0.9800
C25 C26 1.347(14)
C25 H25 0.9300
C26 C27 1.330(13)
C26 H26 0.9300
C27 C28 1.424(15)
C27 H27 0.9300
C28 H28 0.9300
C17 C18 1.160(17)
C17A C18A 1.16(3)
I1 C29 1.982(6)
I2 C38 1.984(7)
C29 C30 1.188(9)
C30 C31 1.442(9)
C31 C36 1.367(11)
C31 C32 1.386(11)
C32 C33 1.390(11)
C32 H32 0.9300
C33 C34 1.393(11)
C33 H33 0.9300
C34 C35 1.383(11)
C34 C37 1.432(9)
C35 C36 1.366(10)
C35 H35 0.9300
C36 H36 0.9300
C37 C38 1.196(9)

loop_
_geom_torsion_atom_site_label_1
_geom_torsion_atom_site_label_2
_geom_torsion_atom_site_label_3
_geom_torsion_atom_site_label_4
_geom_torsion
C14 C1 C2 C3 -5.0(17)
C14 C1' C2' C3 4(2)
C1 C2 C3 C4 83.6(14)
C1 C2 C3 C8 -83.5(12)
C1' C2' C3 C4 87.6(16)
C1' C2' C3 C8 -79.7(18)
C8 C3 C4 C5 15.6(9)
C2 C3 C4 C5 -151.1(9)
C2' C3 C4 C5 -153.6(8)
C8 C3 C4 C17 -172.5(7)
C2 C3 C4 C17 20.8(12)
C3 C4 C5 C6 -0.5(10)
C17 C4 C5 C6 -172.4(7)
C4 C5 C6 C7 -13.8(10)
C4 C5 C6 C9 152.7(8)
C5 C6 C7 C8 12.6(10)
C9 C6 C7 C8 -154.2(8)
C6 C7 C8 C3 2.7(11)
C4 C3 C8 C7 -16.8(10)
C2 C3 C8 C7 152.3(8)
C2' C3 C8 C7 150.3(10)
C7 C6 C9 C10 78.7(12)
C5 C6 C9 C10 -87.4(11)
C6 C9 C10 C11 3.4(14)
C9 C10 C11 C16 -87.2(11)
C9 C10 C11 C12 77.4(12)
C16 C11 C12 C13 15.4(9)
C10 C11 C12 C13 -150.2(7)
C11 C12 C13 C14 -0.7(10)
C11 C12 C13 C17A 175.8(9)
C12 C13 C14 C15 -13.2(9)
C17A C13 C14 C15 170.1(8)
C12 C13 C14 C1 149.5(10)
C12 C13 C14 C1' 154.7(8)
C17A C13 C14 C1' -22.0(11)
C2 C1 C14 C13 -71.3(17)
C2 C1 C14 C15 91.8(13)
C2' C1' C14 C13 -88.3(15)
C2' C1' C14 C15 76.5(18)
C13 C14 C15 C16 12.7(10)
C1 C14 C15 C16 -153.6(8)
C1' C14 C15 C16 -151.6(10)
C14 C15 C16 C11 2.1(11)
C12 C11 C16 C15 -16.1(10)
C10 C11 C16 C15 149.5(8)
C23 C19 C20 C21 -0.2(8)
C18 C19 C20 C21 178.3(7)
Fe1 C19 C20 C21 58.5(5)
C23 C19 C20 Fe1 -58.7(5)
C18 C19 C20 Fe1 119.8(7)
C19 C20 C21 C22 0.9(8)
Fe1 C20 C21 C22 59.5(5)
C19 C20 C21 Fe1 -58.6(5)
C20 C21 C22 C23 -1.2(8)
Fe1 C21 C22 C23 58.0(5)
C20 C21 C22 Fe1 -59.1(5)
C20 C19 C23 C22 -0.5(8)
C18 C19 C23 C22 -178.8(8)
Fe1 C19 C23 C22 -60.6(5)
C20 C19 C23 Fe1 60.1(5)
C18 C19 C23 Fe1 -118.2(8)
C21 C22 C23 C19 1.0(8)
Fe1 C22 C23 C19 60.0(5)
C21 C22 C23 Fe1 -59.0(5)
C18A C24 C25 C26 -175.6(11)
C28 C24 C25 C26 0.0(9)
Fe1 C24 C25 C26 -60.0(6)
C18A C24 C25 Fe1 -115.7(12)
C28 C24 C25 Fe1 59.9(5)
C24 C25 C26 C27 0.6(10)
Fe1 C25 C26 C27 -58.6(6)
C24 C25 C26 Fe1 59.2(6)
C25 C26 C27 C28 -0.9(9)
Fe1 C26 C27 C28 -59.3(6)
C25 C26 C27 Fe1 58.4(6)
C26 C27 C28 C24 0.9(8)
Fe1 C27 C28 C24 -59.9(5)
C26 C27 C28 Fe1 60.8(6)
C25 C24 C28 C27 -0.5(8)
C18A C24 C28 C27 175.5(10)
Fe1 C24 C28 C27 60.8(5)
C25 C24 C28 Fe1 -61.3(5)
C18A C24 C28 Fe1 114.7(10)
C36 C31 C32 C33 2.7(13)
C30 C31 C32 C33 -179.7(8)
C31 C32 C33 C34 -1.3(13)
C32 C33 C34 C35 -0.3(13)
C32 C33 C34 C37 179.5(8)
C33 C34 C35 C36 0.3(12)
C37 C34 C35 C36 -179.4(8)
C32 C31 C36 C35 -2.7(13)
C30 C31 C36 C35 179.9(8)
C34 C35 C36 C31 1.2(13)
